data_4309718
loop_
_publ_author_name
'Jos\'e Ruiz'
'Natalia Cutillas'
'Consuelo Vicente'
'Mar\'ia Dolores Villa'
'Gregorio L\'opez'
'Julia Lorenzo'
'Francesc X. Avil\'es'
'Virtudes Moreno'
'Delia Bautista'

_publ_section_title
;
New Palladium(II) and Platinum(II) Complexes with the Model Nucleobase
1-Methylcytosine: Antitumor Activity and Interactions with DNA
;
_journal_name_full 'Inorganic Chemistry'
_journal_page_first 7365
_journal_page_last 7376
_journal_paper_doi 10.1021/ic0502372
_journal_volume 44
_journal_year 2005
_chemical_formula_sum 'C22 H23 Cl F5 N7 O5 Pd'
_chemical_formula_weight 702.32
_chemical_name_systematic
; 
 ? 
;
_space_group_IT_number 14
_symmetry_cell_setting monoclinic
_symmetry_space_group_name_Hall '-P 2yn'
_symmetry_space_group_name_H-M 'P 1 21/n 1'
_atom_sites_solution_hydrogens geom
_atom_sites_solution_primary Patterson
_atom_sites_solution_secondary difmap
_audit_creation_method SHELXL-97
_cell_angle_alpha 90.00
_cell_angle_beta 110.724(8)
_cell_angle_gamma 90.00
_cell_formula_units_Z 8
_cell_length_a 15.1602(17)
_cell_length_b 22.5242(17)
_cell_length_c 16.9832(13)
_cell_measurement_reflns_used 100
_cell_measurement_temperature 173(2)
_cell_measurement_theta_max 12.43
_cell_measurement_theta_min 4.905
_cell_volume 5424.0(9)
_computing_cell_refinement 'Siemens XSCANS'
_computing_data_collection 'Siemens XSCANS'
_computing_data_reduction 'Siemens XSCANS'
_computing_molecular_graphics 'Bruker SHELXTL'
_computing_publication_material 'Bruker SHELXTL'
_computing_structure_refinement 'SHELXL-97 (Sheldrick, 1997)'
_computing_structure_solution 'SHELXS-97 (Sheldrick, 1990)'
_diffrn_ambient_temperature 173(2)
_diffrn_measured_fraction_theta_full 0.997
_diffrn_measured_fraction_theta_max 0.997
_diffrn_measurement_device_type 'Siemens P4'
_diffrn_measurement_method \w-scan
_diffrn_radiation_monochromator graphite
_diffrn_radiation_source 'fine-focus sealed tube'
_diffrn_radiation_type MoK\a
_diffrn_radiation_wavelength 0.71073
_diffrn_reflns_av_R_equivalents 0.0233
_diffrn_reflns_av_sigmaI/netI 0.0560
_diffrn_reflns_limit_h_max 16
_diffrn_reflns_limit_h_min -18
_diffrn_reflns_limit_k_max 2
_diffrn_reflns_limit_k_min -26
_diffrn_reflns_limit_l_max 19
_diffrn_reflns_limit_l_min 0
_diffrn_reflns_number 10667
_diffrn_reflns_theta_full 25.00
_diffrn_reflns_theta_max 25.00
_diffrn_reflns_theta_min 3.00
_diffrn_standards_decay_% 0.3
_diffrn_standards_interval_count 247
_diffrn_standards_number 3
_exptl_absorpt_coefficient_mu 0.865
_exptl_absorpt_correction_T_max 0.923
_exptl_absorpt_correction_T_min 0.835
_exptl_absorpt_correction_type psi-scan
_exptl_crystal_colour colourless
_exptl_crystal_density_diffrn 1.720
_exptl_crystal_density_method 'not measured'
_exptl_crystal_description prism
_exptl_crystal_F_000 2816
_exptl_crystal_size_max 0.40
_exptl_crystal_size_mid 0.32
_exptl_crystal_size_min 0.30
_refine_diff_density_max 1.038
_refine_diff_density_min -0.562
_refine_diff_density_rms 0.082
_refine_ls_extinction_method none
_refine_ls_goodness_of_fit_ref 0.906
_refine_ls_hydrogen_treatment 'NH2 free, rigid methyls, others riding'
_refine_ls_matrix_type full
_refine_ls_number_parameters 762
_refine_ls_number_reflns 9514
_refine_ls_number_restraints 22
_refine_ls_restrained_S_all 0.905
_refine_ls_R_factor_all 0.0529
_refine_ls_R_factor_gt 0.0333
_refine_ls_shift/su_max 0.001
_refine_ls_shift/su_mean 0.000
_refine_ls_structure_factor_coef Fsqd
_refine_ls_weighting_details 'calc w=1/[\s^2^(Fo^2^)+(0.0410P)^2^+0.0000P] where P=(Fo^2^+2Fc^2^)/3'
_refine_ls_weighting_scheme calc
_refine_ls_wR_factor_gt 0.0721
_refine_ls_wR_factor_ref 0.0766
_reflns_number_gt 6998
_reflns_number_total 9514
_reflns_threshold_expression >2sigma(I)
_cod_data_source_file ic0502372si20050728_061055_1.cif
_cod_data_source_block 1
_cod_original_cell_volume 5424.0(8)
_cod_database_code 4309718

loop_
_symmetry_equiv_pos_as_xyz
'x, y, z'
'-x+1/2, y+1/2, -z+1/2'
'-x, -y, -z'
'x-1/2, -y-1/2, z-1/2'

loop_
_atom_site_label
_atom_site_type_symbol
_atom_site_fract_x
_atom_site_fract_y
_atom_site_fract_z
_atom_site_U_iso_or_equiv
_atom_site_adp_type
_atom_site_occupancy
_atom_site_symmetry_multiplicity
_atom_site_calc_flag
_atom_site_refinement_flags
_atom_site_disorder_assembly
_atom_site_disorder_group
Pd1 Pd 0.700559(19) 0.081808(12) 0.231676(16) 0.01748(7) Uani 1 1 d . . .
Pd2 Pd 0.746104(19) 0.111740(12) 0.728132(17) 0.01775(7) Uani 1 1 d . . .
O1 O 0.52411(18) 0.05086(11) 0.08907(15) 0.0264(6) Uani 1 1 d . . .
O2 O 0.91919(19) 0.10560(13) 0.87854(17) 0.0364(7) Uani 1 1 d . . .
N1 N 0.7683(2) 0.04201(13) 0.34431(18) 0.0209(7) Uani 1 1 d D . .
N2 N 0.7875(2) -0.01753(13) 0.34323(18) 0.0219(7) Uani 1 1 d D . .
N3 N 0.7755(2) 0.02453(14) 0.17749(18) 0.0235(7) Uani 1 1 d D . .
N4 N 0.7804(2) -0.03346(14) 0.20312(19) 0.0239(7) Uani 1 1 d D . .
N5 N 0.6340(2) 0.12462(12) 0.12026(18) 0.0186(7) Uani 1 1 d D . .
N6 N 0.7412(2) 0.20168(15) 0.1507(2) 0.0290(8) Uani 1 1 d D . .
H06A H 0.778(2) 0.1850(16) 0.1991(19) 0.023(10) Uiso 1 1 d D . .
H06B H 0.756(3) 0.2380(14) 0.138(3) 0.041(13) Uiso 1 1 d D . .
N7 N 0.5070(2) 0.12204(13) -0.00964(18) 0.0196(7) Uani 1 1 d D . .
N8 N 0.7106(2) 0.05860(13) 0.62623(18) 0.0206(7) Uani 1 1 d D . .
N9 N 0.7559(2) 0.00506(13) 0.63520(18) 0.0218(7) Uani 1 1 d D . .
N10 N 0.7740(2) -0.01340(13) 0.77776(18) 0.0229(7) Uani 1 1 d D . .
N11 N 0.7275(2) 0.03575(13) 0.79115(18) 0.0206(7) Uani 1 1 d D . .
N12 N 0.7859(2) 0.16208(13) 0.83443(17) 0.0201(7) Uani 1 1 d D . .
N13 N 0.6516(3) 0.21921(16) 0.7942(2) 0.0330(9) Uani 1 1 d D . .
H01A H 0.629(3) 0.1983(17) 0.746(2) 0.039(13) Uiso 1 1 d D . .
H01B H 0.616(3) 0.2463(17) 0.807(3) 0.044(13) Uiso 1 1 d D . .
N14 N 0.9078(2) 0.17924(15) 0.96534(19) 0.0276(8) Uani 1 1 d . . .
F2 F 0.66450(16) 0.22020(10) 0.28295(15) 0.0373(6) Uani 1 1 d . . .
F3 F 0.52409(17) 0.26172(10) 0.32984(15) 0.0394(6) Uani 1 1 d . . .
F4 F 0.39616(16) 0.18647(11) 0.35208(16) 0.0425(6) Uani 1 1 d . . .
F5 F 0.41137(15) 0.06786(10) 0.33155(14) 0.0349(6) Uani 1 1 d . . .
F6 F 0.54686(15) 0.02510(9) 0.28053(13) 0.0279(5) Uani 1 1 d . . .
F32 F 0.93550(15) 0.12939(10) 0.70838(15) 0.0381(6) Uani 1 1 d . . .
F33 F 1.00609(16) 0.21074(12) 0.63262(17) 0.0491(7) Uani 1 1 d . . .
F34 F 0.8924(2) 0.29817(12) 0.5392(2) 0.0632(9) Uani 1 1 d . . .
F35 F 0.71000(19) 0.30362(12) 0.52488(17) 0.0532(8) Uani 1 1 d . . .
F36 F 0.64121(15) 0.22891(10) 0.61229(14) 0.0341(6) Uani 1 1 d . . .
C1 C 0.6105(2) 0.12077(16) 0.2765(2) 0.0197(8) Uani 1 1 d D . .
C2 C 0.6005(2) 0.18072(16) 0.2912(2) 0.0216(8) Uani 1 1 d D . .
C3 C 0.5298(3) 0.20311(17) 0.3148(2) 0.0263(9) Uani 1 1 d D . .
C4 C 0.4644(3) 0.16529(18) 0.3264(2) 0.0262(9) Uani 1 1 d D . .
C5 C 0.4717(3) 0.10534(18) 0.3144(2) 0.0244(8) Uani 1 1 d D . .
C6 C 0.5433(3) 0.08479(16) 0.2903(2) 0.0219(8) Uani 1 1 d D . .
C7 C 0.8198(2) 0.06123(18) 0.4210(2) 0.0246(9) Uani 1 1 d D . .
C8 C 0.8717(3) 0.01349(19) 0.4683(2) 0.0284(9) Uani 1 1 d D . .
H8 H 0.9132 0.0150 0.5253 0.034 Uiso 1 1 calc R . .
C9 C 0.8516(2) -0.03549(18) 0.4177(2) 0.0242(9) Uani 1 1 d D . .
C10 C 0.7407(3) -0.04954(16) 0.2661(2) 0.0237(8) Uani 1 1 d . . .
H10A H 0.6725 -0.0401 0.2451 0.028 Uiso 1 1 calc R . .
H10B H 0.7480 -0.0928 0.2770 0.028 Uiso 1 1 calc R . .
C11 C 0.8257(3) -0.06829(18) 0.1643(2) 0.0313(10) Uani 1 1 d D . .
C12 C 0.8504(3) -0.0316(2) 0.1119(3) 0.0392(11) Uani 1 1 d D . .
H12 H 0.8831 -0.0426 0.0757 0.047 Uiso 1 1 calc R . .
C13 C 0.8186(3) 0.02580(19) 0.1213(2) 0.0307(10) Uani 1 1 d D . .
C14 C 0.8178(3) 0.12407(18) 0.4471(2) 0.0339(10) Uani 1 1 d . . .
H14A H 0.7952 0.1494 0.3970 0.041 Uiso 1 1 calc R . .
H14B H 0.8814 0.1364 0.4826 0.041 Uiso 1 1 calc R . .
H14C H 0.7753 0.1278 0.4789 0.041 Uiso 1 1 calc R . .
C15 C 0.8887(3) -0.09729(18) 0.4312(3) 0.0345(10) Uani 1 1 d . . .
H15A H 0.9240 -0.1052 0.3938 0.041 Uiso 1 1 calc R . .
H15B H 0.8360 -0.1253 0.4188 0.041 Uiso 1 1 calc R . .
H15C H 0.9306 -0.1021 0.4899 0.041 Uiso 1 1 calc R . .
C16 C 0.8297(3) 0.0813(2) 0.0786(3) 0.0437(11) Uani 1 1 d . . .
H16A H 0.7678 0.0995 0.0508 0.052 Uiso 1 1 calc R . .
H16B H 0.8583 0.0720 0.0365 0.052 Uiso 1 1 calc R . .
H16C H 0.8705 0.1089 0.1202 0.052 Uiso 1 1 calc R . .
C17 C 0.8398(3) -0.13339(19) 0.1790(3) 0.0429(12) Uani 1 1 d . . .
H17A H 0.7784 -0.1534 0.1601 0.051 Uiso 1 1 calc R . .
H17B H 0.8724 -0.1408 0.2392 0.051 Uiso 1 1 calc R . .
H17C H 0.8779 -0.1488 0.1475 0.051 Uiso 1 1 calc R . .
C18 C 0.6628(2) 0.17695(17) 0.0993(2) 0.0213(8) Uani 1 1 d D . .
C19 C 0.6099(3) 0.20431(17) 0.0208(2) 0.0252(9) Uani 1 1 d D . .
H19 H 0.6278 0.2419 0.0059 0.030 Uiso 1 1 calc R . .
C20 C 0.5345(3) 0.17556(17) -0.0310(2) 0.0236(8) Uani 1 1 d D . .
H20 H 0.4993 0.1928 -0.0838 0.028 Uiso 1 1 calc R . .
C22 C 0.5536(2) 0.09665(16) 0.0684(2) 0.0190(8) Uani 1 1 d D . .
C23 C 0.4219(3) 0.09218(17) -0.0653(2) 0.0280(9) Uani 1 1 d . . .
H23A H 0.3736 0.0924 -0.0393 0.034 Uiso 1 1 calc R . .
H23B H 0.4371 0.0511 -0.0745 0.034 Uiso 1 1 calc R . .
H23C H 0.3980 0.1130 -0.1194 0.034 Uiso 1 1 calc R . .
C31 C 0.7858(3) 0.17593(16) 0.6659(2) 0.0210(8) Uani 1 1 d D . .
C32 C 0.8776(3) 0.17382(17) 0.6675(2) 0.0236(8) Uani 1 1 d D . .
C33 C 0.9149(3) 0.21450(18) 0.6272(3) 0.0315(10) Uani 1 1 d D . .
C34 C 0.8584(3) 0.25819(19) 0.5800(3) 0.0363(10) Uani 1 1 d D . .
C35 C 0.7662(3) 0.26168(18) 0.5743(3) 0.0345(10) Uani 1 1 d D . .
C36 C 0.7325(3) 0.22133(17) 0.6184(2) 0.0251(9) Uani 1 1 d D . .
C37 C 0.6399(3) 0.05700(17) 0.5519(2) 0.0247(9) Uani 1 1 d D . .
C38 C 0.6414(3) 0.00264(17) 0.5132(2) 0.0263(9) Uani 1 1 d D . .
H38 H 0.6002 -0.0094 0.4590 0.032 Uiso 1 1 calc R . .
C39 C 0.7134(3) -0.03018(17) 0.5678(2) 0.0246(9) Uani 1 1 d D . .
C40 C 0.8224(3) -0.00873(17) 0.7183(2) 0.0244(9) Uani 1 1 d . . .
H40A H 0.8546 -0.0467 0.7165 0.029 Uiso 1 1 calc R . .
H40B H 0.8709 0.0228 0.7366 0.029 Uiso 1 1 calc R . .
C41 C 0.7577(3) -0.06140(18) 0.8191(2) 0.0336(10) Uani 1 1 d D . .
C42 C 0.7008(3) -0.04227(19) 0.8608(2) 0.0372(11) Uani 1 1 d D . .
H42 H 0.6777 -0.0655 0.8960 0.045 Uiso 1 1 calc R . .
C43 C 0.6828(3) 0.01782(18) 0.8418(2) 0.0271(9) Uani 1 1 d D . .
C44 C 0.5735(3) 0.10800(18) 0.5229(2) 0.0342(10) Uani 1 1 d . . .
H44A H 0.5679 0.1284 0.5719 0.041 Uiso 1 1 calc R . .
H44B H 0.5115 0.0933 0.4870 0.041 Uiso 1 1 calc R . .
H44C H 0.5976 0.1357 0.4909 0.041 Uiso 1 1 calc R . .
C45 C 0.7428(3) -0.09226(17) 0.5620(3) 0.0317(10) Uani 1 1 d . . .
H45A H 0.8116 -0.0939 0.5782 0.038 Uiso 1 1 calc R . .
H45B H 0.7132 -0.1065 0.5040 0.038 Uiso 1 1 calc R . .
H45C H 0.7232 -0.1174 0.5999 0.038 Uiso 1 1 calc R . .
C46 C 0.7952(4) -0.1216(2) 0.8099(3) 0.0492(13) Uani 1 1 d . . .
H46A H 0.7599 -0.1375 0.7538 0.059 Uiso 1 1 calc R . .
H46B H 0.7882 -0.1484 0.8528 0.059 Uiso 1 1 calc R . .
H46C H 0.8621 -0.1184 0.8171 0.059 Uiso 1 1 calc R . .
C47 C 0.6204(3) 0.0589(2) 0.8674(3) 0.0385(11) Uani 1 1 d . . .
H47A H 0.6562 0.0942 0.8941 0.046 Uiso 1 1 calc R . .
H47B H 0.5972 0.0386 0.9073 0.046 Uiso 1 1 calc R . .
H47C H 0.5669 0.0707 0.8175 0.046 Uiso 1 1 calc R . .
C48 C 0.8739(3) 0.14624(17) 0.8912(2) 0.0253(9) Uani 1 1 d D . .
C50 C 0.8577(3) 0.22474(18) 0.9807(2) 0.0300(10) Uani 1 1 d D . .
H50 H 0.8839 0.2468 1.0314 0.036 Uiso 1 1 calc R . .
C51 C 0.7721(3) 0.23954(17) 0.9264(2) 0.0275(9) Uani 1 1 d D . .
H51 H 0.7370 0.2710 0.9383 0.033 Uiso 1 1 calc R . .
C52 C 0.7357(3) 0.20643(16) 0.8503(2) 0.0233(8) Uani 1 1 d D . .
C53 C 1.0011(3) 0.1639(2) 1.0248(2) 0.0427(12) Uani 1 1 d . . .
H53A H 1.0490 0.1745 1.0008 0.051 Uiso 1 1 calc R . .
H53B H 1.0040 0.1212 1.0362 0.051 Uiso 1 1 calc R . .
H53C H 1.0130 0.1858 1.0775 0.051 Uiso 1 1 calc R . .
Cl1 Cl 0.90206(7) 0.33901(4) 0.17169(6) 0.0263(2) Uani 1 1 d . . .
O3 O 0.9050(2) 0.40123(13) 0.1566(2) 0.0530(9) Uani 1 1 d . . .
O4 O 0.9756(2) 0.30976(15) 0.15282(19) 0.0484(9) Uani 1 1 d . . .
O5 O 0.81281(18) 0.31607(13) 0.11561(18) 0.0361(7) Uani 1 1 d . . .
O6 O 0.9102(3) 0.32876(16) 0.25652(18) 0.0581(10) Uani 1 1 d . . .
Cl2 Cl -0.00514(7) 0.15034(5) 0.31128(6) 0.0346(2) Uani 1 1 d . . .
O7 O 0.0215(7) 0.1471(6) 0.2402(5) 0.067(3) Uiso 0.517(18) 1 d P A 1
O8 O 0.0629(6) 0.1890(4) 0.3673(5) 0.029(2) Uiso 0.517(18) 1 d P A 1
O9 O -0.0984(5) 0.1689(4) 0.3109(6) 0.042(2) Uiso 0.517(18) 1 d P A 1
O10 O 0.0100(5) 0.0894(3) 0.3511(6) 0.045(2) Uiso 0.517(18) 1 d P A 1
O7' O -0.0048(6) 0.1737(5) 0.2290(5) 0.049(3) Uiso 0.483(18) 1 d P A 2
O8' O 0.0512(7) 0.1876(4) 0.3819(7) 0.044(3) Uiso 0.483(18) 1 d P A 2
O9' O -0.1010(6) 0.1558(4) 0.2910(6) 0.042(3) Uiso 0.483(18) 1 d P A 2
O10' O 0.0203(6) 0.0912(3) 0.3202(7) 0.049(3) Uiso 0.483(18) 1 d P A 2

loop_
_atom_site_aniso_label
_atom_site_aniso_U_11
_atom_site_aniso_U_22
_atom_site_aniso_U_33
_atom_site_aniso_U_23
_atom_site_aniso_U_13
_atom_site_aniso_U_12
Pd1 0.01811(14) 0.01699(14) 0.01694(14) 0.00088(12) 0.00573(11) 0.00088(12)
Pd2 0.01873(14) 0.01702(14) 0.01695(14) -0.00255(12) 0.00564(11) -0.00179(12)
O1 0.0323(15) 0.0212(14) 0.0247(14) -0.0009(12) 0.0089(12) -0.0080(12)
O2 0.0273(15) 0.0409(18) 0.0348(16) -0.0100(14) 0.0035(13) 0.0074(14)
N1 0.0213(16) 0.0198(16) 0.0207(16) -0.0006(14) 0.0064(13) 0.0005(13)
N2 0.0236(17) 0.0207(17) 0.0180(16) 0.0017(14) 0.0032(13) -0.0003(14)
N3 0.0266(17) 0.0221(17) 0.0217(16) 0.0001(14) 0.0084(14) 0.0005(14)
N4 0.0227(16) 0.0235(17) 0.0240(17) -0.0034(14) 0.0062(14) 0.0036(14)
N5 0.0214(16) 0.0164(16) 0.0192(16) 0.0037(13) 0.0088(13) 0.0009(13)
N6 0.0283(19) 0.0245(19) 0.032(2) 0.0068(17) 0.0079(16) -0.0073(16)
N7 0.0217(16) 0.0204(17) 0.0185(15) 0.0006(13) 0.0093(13) 0.0012(13)
N8 0.0259(17) 0.0190(16) 0.0166(15) -0.0026(13) 0.0072(13) -0.0023(14)
N9 0.0250(17) 0.0191(16) 0.0227(17) -0.0039(14) 0.0103(14) 0.0003(14)
N10 0.0223(17) 0.0207(16) 0.0242(17) 0.0031(14) 0.0064(14) 0.0030(14)
N11 0.0205(16) 0.0195(16) 0.0211(16) -0.0024(13) 0.0066(13) -0.0008(13)
N12 0.0220(16) 0.0213(17) 0.0194(15) -0.0056(14) 0.0102(13) -0.0020(14)
N13 0.033(2) 0.034(2) 0.033(2) -0.0045(18) 0.0132(17) 0.0123(17)
N14 0.0230(17) 0.0349(19) 0.0217(17) -0.0062(15) 0.0040(14) -0.0092(15)
F2 0.0433(14) 0.0189(12) 0.0604(16) -0.0021(12) 0.0318(13) -0.0049(11)
F3 0.0498(15) 0.0202(12) 0.0565(16) -0.0035(12) 0.0292(13) 0.0051(11)
F4 0.0361(14) 0.0459(15) 0.0564(16) -0.0117(13) 0.0301(12) 0.0036(12)
F5 0.0360(13) 0.0390(14) 0.0388(13) -0.0082(11) 0.0245(11) -0.0153(11)
F6 0.0339(12) 0.0185(11) 0.0348(13) -0.0020(10) 0.0164(10) -0.0070(10)
F32 0.0242(12) 0.0375(14) 0.0531(16) 0.0129(12) 0.0143(11) 0.0049(11)
F33 0.0334(14) 0.0493(17) 0.0769(19) 0.0101(15) 0.0346(14) -0.0006(12)
F34 0.0706(19) 0.0473(17) 0.100(2) 0.0325(17) 0.0649(18) 0.0081(15)
F35 0.0606(17) 0.0462(16) 0.0690(19) 0.0348(15) 0.0430(15) 0.0244(14)
F36 0.0281(12) 0.0339(13) 0.0461(14) 0.0134(12) 0.0205(11) 0.0084(11)
C1 0.0190(18) 0.0197(19) 0.0178(18) 0.0042(16) 0.0030(15) 0.0012(16)
C2 0.022(2) 0.0196(19) 0.0241(19) 0.0005(16) 0.0100(16) -0.0052(16)
C3 0.031(2) 0.018(2) 0.031(2) -0.0006(17) 0.0123(18) 0.0051(17)
C4 0.024(2) 0.032(2) 0.025(2) -0.0025(18) 0.0116(16) 0.0055(18)
C5 0.0210(19) 0.031(2) 0.0227(19) -0.0018(17) 0.0095(16) -0.0046(18)
C6 0.029(2) 0.0167(18) 0.0183(18) -0.0009(16) 0.0061(16) -0.0009(17)
C7 0.0197(19) 0.035(2) 0.0200(19) -0.0051(17) 0.0076(16) -0.0050(17)
C8 0.021(2) 0.042(2) 0.020(2) 0.0043(19) 0.0060(16) 0.0004(18)
C9 0.0173(19) 0.032(2) 0.023(2) 0.0052(18) 0.0070(16) 0.0019(17)
C10 0.024(2) 0.0189(19) 0.027(2) 0.0002(17) 0.0072(17) 0.0012(16)
C11 0.032(2) 0.032(2) 0.026(2) -0.0046(19) 0.0054(18) 0.0089(19)
C12 0.047(3) 0.041(3) 0.037(2) -0.009(2) 0.024(2) 0.008(2)
C13 0.032(2) 0.036(2) 0.029(2) -0.0010(19) 0.0162(19) 0.0052(19)
C14 0.033(2) 0.042(3) 0.025(2) -0.014(2) 0.0079(18) -0.002(2)
C15 0.032(2) 0.035(3) 0.033(2) 0.0131(19) 0.0073(19) 0.0102(19)
C16 0.053(3) 0.049(3) 0.041(3) 0.000(2) 0.031(2) 0.002(2)
C17 0.047(3) 0.032(2) 0.044(3) -0.005(2) 0.008(2) 0.013(2)
C18 0.022(2) 0.023(2) 0.0239(19) -0.0015(17) 0.0138(16) 0.0041(17)
C19 0.027(2) 0.022(2) 0.030(2) 0.0087(18) 0.0148(18) 0.0033(17)
C20 0.029(2) 0.026(2) 0.0179(18) 0.0059(17) 0.0112(16) 0.0073(18)
C22 0.0209(19) 0.020(2) 0.0171(18) -0.0033(15) 0.0077(15) 0.0012(16)
C23 0.029(2) 0.029(2) 0.022(2) -0.0010(17) 0.0045(17) 0.0008(18)
C31 0.025(2) 0.0180(19) 0.0198(19) -0.0068(16) 0.0075(16) -0.0050(16)
C32 0.024(2) 0.022(2) 0.026(2) -0.0036(17) 0.0104(16) -0.0042(17)
C33 0.026(2) 0.033(2) 0.042(2) -0.004(2) 0.0202(19) 0.0000(19)
C34 0.046(3) 0.028(2) 0.048(3) 0.010(2) 0.033(2) 0.000(2)
C35 0.042(3) 0.027(2) 0.042(3) 0.007(2) 0.026(2) 0.010(2)
C36 0.024(2) 0.023(2) 0.032(2) -0.0013(18) 0.0157(17) -0.0015(17)
C37 0.026(2) 0.029(2) 0.0181(19) 0.0012(17) 0.0068(16) -0.0083(17)
C38 0.032(2) 0.030(2) 0.0159(19) -0.0056(17) 0.0077(17) -0.0077(18)
C39 0.029(2) 0.027(2) 0.024(2) -0.0075(17) 0.0161(17) -0.0102(18)
C40 0.023(2) 0.026(2) 0.023(2) -0.0026(17) 0.0066(16) 0.0039(17)
C41 0.044(3) 0.027(2) 0.023(2) 0.0104(18) 0.0035(19) 0.003(2)
C42 0.057(3) 0.033(2) 0.025(2) 0.0040(19) 0.017(2) -0.007(2)
C43 0.034(2) 0.028(2) 0.020(2) -0.0028(17) 0.0101(17) -0.0044(18)
C44 0.037(2) 0.032(2) 0.024(2) -0.0018(19) -0.0019(18) 0.005(2)
C45 0.037(2) 0.030(2) 0.032(2) -0.0108(19) 0.0166(19) -0.0009(19)
C46 0.067(3) 0.034(3) 0.043(3) 0.013(2) 0.016(3) 0.013(2)
C47 0.045(3) 0.041(3) 0.039(3) -0.009(2) 0.026(2) -0.008(2)
C48 0.023(2) 0.029(2) 0.024(2) -0.0013(18) 0.0086(17) -0.0049(18)
C50 0.037(2) 0.033(2) 0.027(2) -0.0115(19) 0.0188(19) -0.019(2)
C51 0.038(2) 0.020(2) 0.035(2) -0.0081(18) 0.026(2) -0.0075(18)
C52 0.024(2) 0.0196(19) 0.032(2) 0.0021(17) 0.0169(17) -0.0036(17)
C53 0.034(2) 0.060(3) 0.028(2) -0.011(2) 0.0030(19) -0.009(2)
Cl1 0.0296(5) 0.0250(5) 0.0239(5) -0.0044(4) 0.0088(4) 0.0010(4)
O3 0.077(2) 0.0244(17) 0.059(2) -0.0059(15) 0.0260(19) -0.0140(16)
O4 0.0306(16) 0.064(2) 0.0490(19) -0.0152(17) 0.0116(14) 0.0126(16)
O5 0.0267(15) 0.0313(16) 0.0436(17) 0.0067(14) 0.0043(13) -0.0049(13)
O6 0.085(3) 0.063(2) 0.0281(17) 0.0018(17) 0.0223(17) 0.011(2)
Cl2 0.0232(5) 0.0443(6) 0.0350(6) -0.0016(5) 0.0086(4) -0.0058(5)

loop_
_atom_type_symbol
_atom_type_description
_atom_type_scat_dispersion_real
_atom_type_scat_dispersion_imag
_atom_type_scat_source
C C 0.0033 0.0016 'International Tables Vol C Tables 4.2.6.8 and 6.1.1.4'
H H 0.0000 0.0000 'International Tables Vol C Tables 4.2.6.8 and 6.1.1.4'
N N 0.0061 0.0033 'International Tables Vol C Tables 4.2.6.8 and 6.1.1.4'
O O 0.0106 0.0060 'International Tables Vol C Tables 4.2.6.8 and 6.1.1.4'
F F 0.0171 0.0103 'International Tables Vol C Tables 4.2.6.8 and 6.1.1.4'
Cl Cl 0.1484 0.1585 'International Tables Vol C Tables 4.2.6.8 and 6.1.1.4'
Pd Pd -0.9988 1.0072 'International Tables Vol C Tables 4.2.6.8 and 6.1.1.4'

loop_
_geom_angle_atom_site_label_1
_geom_angle_atom_site_label_2
_geom_angle_atom_site_label_3
_geom_angle
_geom_angle_site_symmetry_1
_geom_angle_site_symmetry_3
_geom_angle_publ_flag
C1 Pd1 N1 91.21(13) . . ?
C1 Pd1 N5 88.01(12) . . ?
N1 Pd1 N5 178.02(12) . . ?
C1 Pd1 N3 167.48(13) . . ?
N1 Pd1 N3 88.31(11) . . ?
N5 Pd1 N3 92.86(11) . . ?
C31 Pd2 N8 90.83(13) . . ?
C31 Pd2 N12 90.90(12) . . ?
N8 Pd2 N12 177.17(12) . . ?
C31 Pd2 N11 168.72(13) . . ?
N8 Pd2 N11 84.83(12) . . ?
N12 Pd2 N11 93.06(11) . . ?
C7 N1 N2 106.1(3) . . ?
C7 N1 Pd1 134.7(3) . . ?
N2 N1 Pd1 117.2(2) . . ?
C9 N2 N1 111.4(3) . . ?
C9 N2 C10 131.1(3) . . ?
N1 N2 C10 117.5(3) . . ?
C13 N3 N4 105.2(3) . . ?
C13 N3 Pd1 140.1(3) . . ?
N4 N3 Pd1 114.7(2) . . ?
C11 N4 N3 112.1(3) . . ?
C11 N4 C10 129.0(3) . . ?
N3 N4 C10 118.9(3) . . ?
C18 N5 C22 121.8(3) . . ?
C18 N5 Pd1 123.8(2) . . ?
C22 N5 Pd1 114.3(2) . . ?
C20 N7 C22 121.2(3) . . ?
C20 N7 C23 121.1(3) . . ?
C22 N7 C23 117.6(3) . . ?
C37 N8 N9 106.5(3) . . ?
C37 N8 Pd2 135.1(3) . . ?
N9 N8 Pd2 117.2(2) . . ?
C39 N9 N8 110.6(3) . . ?
C39 N9 C40 131.1(3) . . ?
N8 N9 C40 116.5(3) . . ?
C41 N10 N11 110.9(3) . . ?
C41 N10 C40 130.5(3) . . ?
N11 N10 C40 118.3(3) . . ?
C43 N11 N10 105.7(3) . . ?
C43 N11 Pd2 140.4(3) . . ?
N10 N11 Pd2 113.8(2) . . ?
C52 N12 C48 121.8(3) . . ?
C52 N12 Pd2 125.7(2) . . ?
C48 N12 Pd2 112.6(2) . . ?
C50 N14 C48 121.7(3) . . ?
C50 N14 C53 121.2(3) . . ?
C48 N14 C53 117.1(3) . . ?
C6 C1 C2 113.8(3) . . ?
C6 C1 Pd1 116.9(3) . . ?
C2 C1 Pd1 129.1(3) . . ?
F2 C2 C3 116.8(3) . . ?
F2 C2 C1 119.3(3) . . ?
C3 C2 C1 123.9(3) . . ?
F3 C3 C2 121.6(4) . . ?
F3 C3 C4 118.8(3) . . ?
C2 C3 C4 119.6(4) . . ?
F4 C4 C3 120.2(4) . . ?
F4 C4 C5 120.5(3) . . ?
C3 C4 C5 119.2(3) . . ?
F5 C5 C6 121.5(3) . . ?
F5 C5 C4 119.0(3) . . ?
C6 C5 C4 119.3(4) . . ?
F6 C6 C5 116.2(3) . . ?
F6 C6 C1 119.7(3) . . ?
C5 C6 C1 124.1(4) . . ?
N1 C7 C8 109.1(3) . . ?
N1 C7 C14 122.3(3) . . ?
C8 C7 C14 128.7(3) . . ?
C9 C8 C7 107.7(3) . . ?
N2 C9 C8 105.8(3) . . ?
N2 C9 C15 122.0(3) . . ?
C8 C9 C15 132.2(4) . . ?
N2 C10 N4 110.3(3) . . ?
N4 C11 C12 105.6(4) . . ?
N4 C11 C17 123.7(4) . . ?
C12 C11 C17 130.7(4) . . ?
C11 C12 C13 107.4(4) . . ?
N3 C13 C12 109.6(4) . . ?
N3 C13 C16 122.5(4) . . ?
C12 C13 C16 127.9(4) . . ?
N6 C18 N5 119.6(3) . . ?
N6 C18 C19 120.6(4) . . ?
N5 C18 C19 119.7(3) . . ?
C20 C19 C18 118.1(4) . . ?
C19 C20 N7 121.6(3) . . ?
O1 C22 N5 122.1(3) . . ?
O1 C22 N7 120.5(3) . . ?
N5 C22 N7 117.3(3) . . ?
C36 C31 C32 114.5(3) . . ?
C36 C31 Pd2 128.5(3) . . ?
C32 C31 Pd2 116.9(3) . . ?
F32 C32 C33 116.2(3) . . ?
F32 C32 C31 120.1(3) . . ?
C33 C32 C31 123.6(4) . . ?
F33 C33 C34 119.9(4) . . ?
F33 C33 C32 120.8(4) . . ?
C34 C33 C32 119.3(4) . . ?
F34 C34 C33 120.7(4) . . ?
F34 C34 C35 119.5(4) . . ?
C33 C34 C35 119.8(4) . . ?
F35 C35 C34 119.2(4) . . ?
F35 C35 C36 121.6(4) . . ?
C34 C35 C36 119.1(4) . . ?
F36 C36 C31 120.5(3) . . ?
F36 C36 C35 115.8(3) . . ?
C31 C36 C35 123.6(4) . . ?
N8 C37 C38 109.2(3) . . ?
N8 C37 C44 120.8(3) . . ?
C38 C37 C44 130.0(3) . . ?
C39 C38 C37 107.2(3) . . ?
N9 C39 C38 106.5(3) . . ?
N9 C39 C45 123.0(3) . . ?
C38 C39 C45 130.5(4) . . ?
N10 C40 N9 110.2(3) . . ?
N10 C41 C42 106.3(4) . . ?
N10 C41 C46 121.3(4) . . ?
C42 C41 C46 132.2(4) . . ?
C41 C42 C43 107.1(4) . . ?
N11 C43 C42 110.0(4) . . ?
N11 C43 C47 121.3(4) . . ?
C42 C43 C47 128.7(4) . . ?
O2 C48 N12 122.5(3) . . ?
O2 C48 N14 121.0(4) . . ?
N12 C48 N14 116.5(3) . . ?
C51 C50 N14 121.8(4) . . ?
C50 C51 C52 117.6(4) . . ?
N13 C52 N12 119.2(3) . . ?
N13 C52 C51 120.2(4) . . ?
N12 C52 C51 120.6(3) . . ?
O6 Cl1 O4 111.0(2) . . ?
O6 Cl1 O3 110.1(2) . . ?
O4 Cl1 O3 109.7(2) . . ?
O6 Cl1 O5 109.6(2) . . ?
O4 Cl1 O5 108.10(18) . . ?
O3 Cl1 O5 108.29(19) . . ?
O9' Cl2 O10' 110.1(5) . . ?
O9' Cl2 O7 112.9(7) . . ?
O10' Cl2 O7 83.7(5) . . ?
O9' Cl2 O8 124.3(5) . . ?
O10' Cl2 O8 114.0(5) . . ?
O7 Cl2 O8 104.2(5) . . ?
O9' Cl2 O8' 114.4(5) . . ?
O10' Cl2 O8' 113.8(5) . . ?
O7 Cl2 O8' 118.2(5) . . ?
O8 Cl2 O8' 14.0(5) . . ?
O9' Cl2 O9 17.4(5) . . ?
O10' Cl2 O9 120.3(5) . . ?
O7 Cl2 O9 125.4(7) . . ?
O8 Cl2 O9 107.3(5) . . ?
O8' Cl2 O9 97.0(5) . . ?
O9' Cl2 O7' 95.0(6) . . ?
O10' Cl2 O7' 110.4(5) . . ?
O7 Cl2 O7' 28.0(4) . . ?
O8 Cl2 O7' 99.7(4) . . ?
O8' Cl2 O7' 111.7(5) . . ?
O9 Cl2 O7' 102.5(6) . . ?
O9' Cl2 O10 99.9(4) . . ?
O10' Cl2 O10 23.4(4) . . ?
O7 Cl2 O10 107.1(5) . . ?
O8 Cl2 O10 107.2(4) . . ?
O8' Cl2 O10 101.6(5) . . ?
O9 Cl2 O10 104.6(4) . . ?
O7' Cl2 O10 133.5(4) . . ?

loop_
_geom_bond_atom_site_label_1
_geom_bond_atom_site_label_2
_geom_bond_distance
_geom_bond_site_symmetry_2
_geom_bond_publ_flag
Pd1 C1 1.988(4) . ?
Pd1 N1 2.031(3) . ?
Pd1 N5 2.044(3) . ?
Pd1 N3 2.131(3) . ?
Pd2 C31 2.004(4) . ?
Pd2 N8 2.015(3) . ?
Pd2 N12 2.034(3) . ?
Pd2 N11 2.090(3) . ?
O1 C22 1.224(4) . ?
O2 C48 1.208(5) . ?
N1 C7 1.332(4) . ?
N1 N2 1.374(4) . ?
N2 C9 1.356(4) . ?
N2 C10 1.443(4) . ?
N3 C13 1.333(5) . ?
N3 N4 1.371(4) . ?
N4 C11 1.357(5) . ?
N4 C10 1.447(5) . ?
N5 C18 1.348(5) . ?
N5 C22 1.378(4) . ?
N6 C18 1.322(5) . ?
N7 C20 1.366(5) . ?
N7 C22 1.386(4) . ?
N7 C23 1.465(4) . ?
N8 C37 1.337(4) . ?
N8 N9 1.369(4) . ?
N9 C39 1.354(4) . ?
N9 C40 1.448(4) . ?
N10 C41 1.359(5) . ?
N10 N11 1.375(4) . ?
N10 C40 1.447(5) . ?
N11 C43 1.331(5) . ?
N12 C52 1.339(5) . ?
N12 C48 1.389(5) . ?
N13 C52 1.326(5) . ?
N14 C50 1.355(5) . ?
N14 C48 1.394(5) . ?
N14 C53 1.459(5) . ?
F2 C2 1.360(4) . ?
F3 C3 1.353(4) . ?
F4 C4 1.344(4) . ?
F5 C5 1.350(4) . ?
F6 C6 1.358(4) . ?
F32 C32 1.350(4) . ?
F33 C33 1.356(4) . ?
F34 C34 1.346(4) . ?
F35 C35 1.348(5) . ?
F36 C36 1.362(4) . ?
C1 C6 1.385(5) . ?
C1 C2 1.391(5) . ?
C2 C3 1.366(5) . ?
C3 C4 1.373(5) . ?
C4 C5 1.376(5) . ?
C5 C6 1.369(5) . ?
C7 C8 1.405(5) . ?
C7 C14 1.487(5) . ?
C8 C9 1.365(5) . ?
C9 C15 1.488(5) . ?
C11 C12 1.360(6) . ?
C11 C17 1.490(6) . ?
C12 C13 1.408(6) . ?
C13 C16 1.484(6) . ?
C18 C19 1.430(5) . ?
C19 C20 1.337(5) . ?
C31 C36 1.374(5) . ?
C31 C32 1.384(5) . ?
C32 C33 1.379(5) . ?
C33 C34 1.364(6) . ?
C34 C35 1.369(6) . ?
C35 C36 1.384(5) . ?
C37 C38 1.394(5) . ?
C37 C44 1.492(5) . ?
C38 C39 1.372(5) . ?
C39 C45 1.482(5) . ?
C41 C42 1.365(6) . ?
C41 C46 1.500(6) . ?
C42 C43 1.395(6) . ?
C43 C47 1.493(6) . ?
C50 C51 1.341(5) . ?
C51 C52 1.423(5) . ?
Cl1 O6 1.421(3) . ?
Cl1 O4 1.426(3) . ?
Cl1 O3 1.428(3) . ?
Cl1 O5 1.447(3) . ?
Cl2 O9' 1.376(8) . ?
Cl2 O10' 1.379(8) . ?
Cl2 O7 1.404(8) . ?
Cl2 O8 1.425(8) . ?
Cl2 O8' 1.465(10) . ?
Cl2 O9 1.472(8) . ?
Cl2 O7' 1.495(8) . ?
Cl2 O10 1.511(8) . ?

loop_
_geom_hbond_atom_site_label_D
_geom_hbond_atom_site_label_H
_geom_hbond_atom_site_label_A
_geom_hbond_distance_DH
_geom_hbond_distance_HA
_geom_hbond_distance_DA
_geom_hbond_angle_DHA
_geom_hbond_site_symmetry_A
N6 H06B O5 0.89(3) 2.05(3) 2.938(4) 171(4) .
N13 H01A O4 0.89(3) 2.32(4) 2.962(5) 129(3) 4_566
C53 H53A F35 0.98 2.38 3.250(5) 147.7 4_666
C46 H46B F35 0.98 2.33 3.297(5) 167.7 2_646
C50 H50 O4 0.95 2.48 3.422(5) 169.2 1_556
C23 H23C O6 0.98 2.54 3.461(5) 155.9 4_565
C15 H15B O5 0.98 2.50 3.472(5) 171.9 2_645
C23 H23B O1 0.98 2.40 3.383(5) 176.8 3_655
